data_4124490
loop_
_publ_author_name
'Denning, M.S.'
'Watts, I.D.'
'Rosseinsky, M.J.'
'Moussa, S.M.'
'Durand, P.'
'Tanigaki, K.'

_publ_section_title
;
 Close-packed C70(3-) phases - synthesis, structure and electronic
 properties
;
_journal_name_full 'Journal of the American Chemical Society'
_journal_page_first 5570
_journal_page_last 5580
_journal_volume 124
_journal_year 2002
_chemical_formula_sum 'C70 Cs1.068 Na2.04'
_chemical_name_systematic 'Na2.04 Cs1.068 C70'
_space_group_IT_number 12
_symmetry_space_group_name_Hall '-C 2y'
_symmetry_space_group_name_H-M 'C 1 2/m 1'
_cell_angle_alpha 90
_cell_angle_beta 144.78
_cell_angle_gamma 90
_cell_formula_units_Z 2
_cell_length_a 18.19
_cell_length_b 10.406
_cell_length_c 14.86
_cell_volume 1622.178
_citation_journal_id_ASTM JACSAT
_cod_data_source_file Denning_JACSAT_2002_338.cif
_cod_data_source_block C70Cs1.068Na2.04
_cod_database_code 4124490

loop_
_symmetry_equiv_pos_as_xyz
x,y,z
-x,y,-z
-x,-y,-z
x,-y,z
x+1/2,y+1/2,z
-x+1/2,y+1/2,-z
-x+1/2,-y+1/2,-z
x+1/2,-y+1/2,z

loop_
_atom_site_label
_atom_site_type_symbol
_atom_site_fract_x
_atom_site_fract_y
_atom_site_fract_z
_atom_site_occupancy
_atom_site_U_iso_or_equiv
Cs1 Cs 0 0 0.5 1.068 0.0
C1 C 0 0 0 70 0.0
Na1 Na 0 0.5 0.303 1.02 0.0
